data_7040822
loop_
_publ_author_name
'Ortu\~no, Manuel A'
'Jasim, Nasarella A.'
'Whitwood, Adrian C.'
'Lled\'os, Agust\'i'
'Perutz, Robin N.'

_publ_section_title
;
 Platinum(0)-mediated C-O bond activation of ethers via an SN2 mechanism.
;
_journal_issue 47
_journal_name_full 'Dalton transactions (Cambridge, England : 2003)'
_journal_page_first 18842
_journal_page_last 18850
_journal_paper_doi 10.1039/c6dt03241a
_journal_volume 45
_journal_year 2016
_chemical_formula_moiety 'C39 H71 P2 Pt, C5 F4 N O'
_chemical_formula_sum 'C44 H71 F4 N O P2 Pt'
_chemical_formula_weight 963.04
_chemical_name_systematic 'Bis(tricyclohexylphoshine)platinum(eta3-allyl) 2,3,5,6-tetrafluoro-4-oxido-pyridine'
_chemical_properties_physical ', Air-sensitive'
_space_group_crystal_system monoclinic
_space_group_IT_number 14
_space_group_name_Hall '-P 2yn'
_space_group_name_H-M_alt 'P 1 21/n 1'
_symmetry_space_group_name_Hall '-P 2yn'
_symmetry_space_group_name_H-M 'P 1 21/n 1'
_atom_sites_solution_hydrogens mixed
_atom_sites_solution_primary direct
_audit_creation_date 2016-06-28
_audit_creation_method
;
Olex2 1.2
(compiled 2016.02.19 svn.r3266 for OlexSys, GUI svn.r5155)
;
_audit_update_record
;
2016-08-17 deposited with the CCDC.
2016-10-06 downloaded from the CCDC.
;
_cell_angle_alpha 90
_cell_angle_beta 110.4669(14)
_cell_angle_gamma 90
_cell_formula_units_Z 4
_cell_length_a 15.67024(20)
_cell_length_b 17.60500(17)
_cell_length_c 16.44506(19)
_cell_measurement_reflns_used 9979
_cell_measurement_temperature 110.05(10)
_cell_measurement_theta_max 32.0490
_cell_measurement_theta_min 3.2990
_cell_volume 4250.39(9)
_computing_cell_refinement
;
CrysAlisPro, Agilent Technologies,
Version 1.171.37.33 (release 27-03-2014 CrysAlis171 .NET)
(compiled Mar 27 2014,17:12:48)
;
_computing_data_collection
;
CrysAlisPro, Agilent Technologies,
Version 1.171.37.33 (release 27-03-2014 CrysAlis171 .NET)
(compiled Mar 27 2014,17:12:48)
;
_computing_data_reduction
;
CrysAlisPro, Agilent Technologies,
Version 1.171.37.33 (release 27-03-2014 CrysAlis171 .NET)
(compiled Mar 27 2014,17:12:48)
;
_computing_molecular_graphics 'Olex2 (Dolomanov et al., 2009)'
_computing_publication_material 'Olex2 (Dolomanov et al., 2009)'
_computing_structure_refinement 'ShelXL (Sheldrick, 2015)'
_computing_structure_solution 'ShelXS (Sheldrick, 2008)'
_diffrn_ambient_environment N~2~
_diffrn_ambient_temperature 110.05(10)
_diffrn_detector 'CCD plate'
_diffrn_detector_area_resol_mean 16.1450
_diffrn_detector_type Eos
_diffrn_measured_fraction_theta_full 0.998
_diffrn_measured_fraction_theta_max 0.997
_diffrn_measurement_details
;
  1 omega  -82.00  -37.00   1.0000   15.0000
omega____ theta____ kappa____ phi______ frames
    -      -25.0740  -57.0000   30.0000 45

  2 omega  -20.00   67.00   1.0000   15.0000
omega____ theta____ kappa____ phi______ frames
    -       26.4802  -99.0000  120.0000 87

  3 omega    9.00   95.00   1.0000   15.0000
omega____ theta____ kappa____ phi______ frames
    -       26.4802   57.0000  -90.0000 86
;
_diffrn_measurement_device 'four-circle diffractometer'
_diffrn_measurement_device_type 'SuperNova, Single source at offset, Eos'
_diffrn_measurement_method '\w scans'
_diffrn_orient_matrix_UB_11 0.0006088000
_diffrn_orient_matrix_UB_12 0.0352411000
_diffrn_orient_matrix_UB_13 -0.0206906000
_diffrn_orient_matrix_UB_21 -0.0192505000
_diffrn_orient_matrix_UB_22 0.0180822000
_diffrn_orient_matrix_UB_23 0.0280866000
_diffrn_orient_matrix_UB_31 0.0442977000
_diffrn_orient_matrix_UB_32 0.0073818000
_diffrn_orient_matrix_UB_33 0.0300612000
_diffrn_radiation_monochromator mirror
_diffrn_radiation_probe x-ray
_diffrn_radiation_type MoK\a
_diffrn_radiation_wavelength 0.71073
_diffrn_reflns_av_R_equivalents 0.0249
_diffrn_reflns_av_unetI/netI 0.0413
_diffrn_reflns_Laue_measured_fraction_full 0.998
_diffrn_reflns_Laue_measured_fraction_max 0.997
_diffrn_reflns_limit_h_max 15
_diffrn_reflns_limit_h_min -22
_diffrn_reflns_limit_k_max 22
_diffrn_reflns_limit_k_min -24
_diffrn_reflns_limit_l_max 23
_diffrn_reflns_limit_l_min -17
_diffrn_reflns_number 21764
_diffrn_reflns_point_group_measured_fraction_full 0.998
_diffrn_reflns_point_group_measured_fraction_max 0.997
_diffrn_reflns_theta_full 25.242
_diffrn_reflns_theta_max 30.030
_diffrn_reflns_theta_min 3.007
_diffrn_source 'SuperNova (Mo) X-ray Source'
_exptl_absorpt_coefficient_mu 3.428
_exptl_absorpt_correction_T_max 0.757
_exptl_absorpt_correction_T_min 0.551
_exptl_absorpt_correction_type gaussian
_exptl_absorpt_process_details
;
CrysAlisPro, Agilent Technologies,
Version 1.171.37.33 (release 27-03-2014 CrysAlis171 .NET)
(compiled Mar 27 2014,17:12:48)
Numerical absorption correction based on gaussian integration over
            a multifaceted crystal model
Empirical absorption correction using spherical harmonics,
 implemented in SCALE3 ABSPACK scaling algorithm.
;
_exptl_crystal_colour 'clear colourless'
_exptl_crystal_colour_lustre clear
_exptl_crystal_colour_primary colourless
_exptl_crystal_density_diffrn 1.505
_exptl_crystal_description block
_exptl_crystal_F_000 1976
_exptl_crystal_recrystallization_method 'Re-crystallisation from solvent: benzene/hexane'
_exptl_crystal_size_max 0.2442
_exptl_crystal_size_mid 0.1984
_exptl_crystal_size_min 0.0915
_refine_diff_density_max 1.047
_refine_diff_density_min -0.735
_refine_diff_density_rms 0.102
_refine_ls_extinction_method none
_refine_ls_goodness_of_fit_ref 1.041
_refine_ls_hydrogen_treatment mixed
_refine_ls_matrix_type full
_refine_ls_number_parameters 520
_refine_ls_number_reflns 12386
_refine_ls_number_restraints 28
_refine_ls_restrained_S_all 1.040
_refine_ls_R_factor_all 0.0346
_refine_ls_R_factor_gt 0.0251
_refine_ls_shift/su_max 0.002
_refine_ls_shift/su_mean 0.000
_refine_ls_structure_factor_coef Fsqd
_refine_ls_weighting_details 'w=1/[\s^2^(Fo^2^)+(0.0140P)^2^+1.7582P] where P=(Fo^2^+2Fc^2^)/3'
_refine_ls_weighting_scheme calc
_refine_ls_wR_factor_gt 0.0508
_refine_ls_wR_factor_ref 0.0549
_reflns_Friedel_coverage 0.000
_reflns_number_gt 10609
_reflns_number_total 12386
_reflns_threshold_expression 'I > 2\s(I)'
_cod_data_source_file c6dt03241a2.cif
_cod_data_source_block rnp1413
_cod_depositor_comments 'Adding full bibliography for 7040822.cif.'
_cod_database_code 7040822
_chemical_oxdiff_formula 'C44 H71 F4 N1 O1 P2 Pt1'
_chemical_oxdiff_usercomment 'Naser Ptallyloxipcy3 Toluene'
_shelx_space_group_comment
;
The symmetry employed for this shelxl refinement is uniquely defined
by the following loop, which should always be used as a source of
symmetry information in preference to the above space-group names.
They are only intended as comments.
;
_reflns_odcompleteness_completeness 99.53
_reflns_odcompleteness_iscentric 1
_reflns_odcompleteness_theta 29.97
_olex2_refinement_description
;
1. Fixed Uiso
 At 1.2 times of:
  All C(H) groups, All C(H,H) groups
2. Restrained distances
 C1-H1AB \\sim C1-H1BC \\sim C1-H1AA \\sim C1-H1BD \\sim C3-H3A \\sim C3-H3B
\\sim C3A-H3AA \\sim C3A-HA_$1
 with sigma of 0.02
3. Uiso/Uaniso restraints and constraints
Uanis(C2A) = Uanis(C2)
Uanis(C3) = Uanis(C3A)
Uiso(H3AA) = Uiso(H3B)
Uiso(H1AA) = Uiso(H1AB) = Uiso(H1BC) = Uiso(H1BD)
4. Others
 Fixed Sof: H1AA(0.5) H1AB(0.5) H1BC(0.5) H1BD(0.5) C2(0.5) H(0.5) C2A(0.5)
 H2A(0.5) C3(0.5) H3A(0.5) H3B(0.5) C3A(0.5) H3AA(0.5) HA(0.5)
5.a Ternary CH refined with riding coordinates:
 C4(H4), C10(H10), C16(H16), C22(H22), C28(H28), C34(H34)
5.b Secondary CH2 refined with riding coordinates:
 C5(H5A,H5B), C6(H6A,H6B), C7(H7A,H7B), C8(H8A,H8B), C9(H9A,H9B), C11(H11A,
 H11B), C12(H12A,H12B), C13(H13A,H13B), C14(H14A,H14B), C15(H15A,H15B),
 C17(H17A,H17B), C18(H18A,H18B), C19(H19A,H19B), C20(H20A,H20B), C21(H21A,H21B),
  C23(H23A,H23B), C24(H24A,H24B), C25(H25A,H25B), C26(H26A,H26B), C27(H27A,
 H27B), C29(H29A,H29B), C30(H30A,H30B), C31(H31A,H31B), C32(H32A,H32B),
 C33(H33A,H33B), C35(H35A,H35B), C36(H36A,H36B), C37(H37A,H37B), C38(H38A,H38B),
  C39(H39A,H39B)
;
_shelx_shelxl_version_number 2014/7
_olex2_date_sample_data_collection 2014-04-22
_olex2_submission_special_instructions 'No special instructions were received'

loop_
_space_group_symop_operation_xyz
'x, y, z'
'-x+1/2, y+1/2, -z+1/2'
'-x, -y, -z'
'x-1/2, -y-1/2, z-1/2'

loop_
_atom_site_label
_atom_site_type_symbol
_atom_site_fract_x
_atom_site_fract_y
_atom_site_fract_z
_atom_site_U_iso_or_equiv
_atom_site_adp_type
_atom_site_occupancy
_atom_site_site_symmetry_order
_atom_site_calc_flag
_atom_site_refinement_flags_posn
_atom_site_refinement_flags_occupancy
_atom_site_disorder_assembly
_atom_site_disorder_group
C1 C 0.48798(18) 0.10122(13) 0.47677(16) 0.0204(5) Uani 1 1 d D . . .
H1AA H 0.432(2) 0.088(3) 0.480(4) 0.022(8) Uiso 0.5 1 d D P A 1
H1AB H 0.536(3) 0.126(3) 0.517(3) 0.022(8) Uiso 0.5 1 d D P B 1
H1BC H 0.484(4) 0.115(3) 0.529(2) 0.022(8) Uiso 0.5 1 d D P C 2
H1BD H 0.437(3) 0.072(3) 0.449(4) 0.022(8) Uiso 0.5 1 d D P D 2
C2 C 0.5081(3) 0.0572(3) 0.4162(3) 0.0196(7) Uani 0.5 1 d . P E 1
H H 0.034(3) 0.521(3) 0.109(4) 0.021(14) Uiso 0.5 1 d . P F 1
C2A C 0.5613(3) 0.0837(3) 0.4518(3) 0.0196(7) Uani 0.5 1 d . P E 2
H2A H 0.617(4) 0.097(3) 0.485(4) 0.024(15) Uiso 0.5 1 d . P G 2
C3 C 0.5783(5) 0.0767(4) 0.3858(6) 0.0212(11) Uani 0.5 1 d D P E 1
H3A H 0.626(3) 0.099(3) 0.429(3) 0.032(16) Uiso 0.5 1 d D P H 1
H3B H 0.586(5) 0.045(4) 0.344(5) 0.023(10) Uiso 0.5 1 d D P I 1
C3A C 0.5491(5) 0.0582(4) 0.3689(6) 0.0212(11) Uani 0.5 1 d D P E 2
H3AA H 0.597(4) 0.056(5) 0.349(6) 0.023(10) Uiso 0.5 1 d D P J 2
HA H -0.001(2) 0.526(2) 0.159(3) 0.012(12) Uiso 0.5 1 d D P K 2
C4 C 0.30146(14) 0.20328(12) 0.42958(14) 0.0147(4) Uani 1 1 d . . . .
H4 H 0.3371 0.1782 0.4841 0.018 Uiso 1 1 calc R . . .
C5 C 0.25468(15) 0.13802(13) 0.36800(15) 0.0177(4) Uani 1 1 d . . . .
H5A H 0.2112 0.1585 0.3149 0.021 Uiso 1 1 calc R . . .
H5B H 0.2998 0.1090 0.3531 0.021 Uiso 1 1 calc R . . .
C6 C 0.20541(17) 0.08607(13) 0.41247(17) 0.0227(5) Uani 1 1 d . . . .
H6A H 0.1746 0.0457 0.3730 0.027 Uiso 1 1 calc R . . .
H6B H 0.2497 0.0630 0.4633 0.027 Uiso 1 1 calc R . . .
C7 C 0.13627(17) 0.13051(14) 0.43933(18) 0.0256(5) Uani 1 1 d . . . .
H7A H 0.1097 0.0974 0.4712 0.031 Uiso 1 1 calc R . . .
H7B H 0.0877 0.1480 0.3878 0.031 Uiso 1 1 calc R . . .
C8 C 0.18029(17) 0.19912(14) 0.49619(17) 0.0229(5) Uani 1 1 d . . . .
H8A H 0.1336 0.2284 0.5081 0.027 Uiso 1 1 calc R . . .
H8B H 0.2231 0.1814 0.5511 0.027 Uiso 1 1 calc R . . .
C9 C 0.23001(16) 0.24998(13) 0.45174(16) 0.0197(5) Uani 1 1 d . . . .
H9A H 0.2594 0.2915 0.4900 0.024 Uiso 1 1 calc R . . .
H9B H 0.1866 0.2713 0.3991 0.024 Uiso 1 1 calc R . . .
C10 C 0.44268(15) 0.31669(12) 0.49402(15) 0.0170(4) Uani 1 1 d . . . .
H10 H 0.3960 0.3513 0.4996 0.020 Uiso 1 1 calc R . . .
C11 C 0.48075(18) 0.27445(14) 0.57929(16) 0.0249(5) Uani 1 1 d . . . .
H11A H 0.5291 0.2408 0.5777 0.030 Uiso 1 1 calc R . . .
H11B H 0.4332 0.2437 0.5878 0.030 Uiso 1 1 calc R . . .
C12 C 0.51805(19) 0.33010(14) 0.65508(17) 0.0290(6) Uani 1 1 d . . . .
H12A H 0.4690 0.3619 0.6588 0.035 Uiso 1 1 calc R . . .
H12B H 0.5430 0.3020 0.7090 0.035 Uiso 1 1 calc R . . .
C13 C 0.59219(19) 0.37992(14) 0.64230(18) 0.0306(6) Uani 1 1 d . . . .
H13A H 0.6133 0.4164 0.6893 0.037 Uiso 1 1 calc R . . .
H13B H 0.6435 0.3485 0.6437 0.037 Uiso 1 1 calc R . . .
C14 C 0.55657(18) 0.42142(14) 0.55705(17) 0.0271(6) Uani 1 1 d . . . .
H14A H 0.6057 0.4503 0.5489 0.033 Uiso 1 1 calc R . . .
H14B H 0.5097 0.4569 0.5583 0.033 Uiso 1 1 calc R . . .
C15 C 0.51686(16) 0.36670(13) 0.48060(16) 0.0205(5) Uani 1 1 d . . . .
H15A H 0.5650 0.3348 0.4752 0.025 Uiso 1 1 calc R . . .
H15B H 0.4912 0.3955 0.4273 0.025 Uiso 1 1 calc R . . .
C16 C 0.32670(14) 0.32814(11) 0.31364(14) 0.0142(4) Uani 1 1 d . . . .
H16 H 0.3732 0.3477 0.2919 0.017 Uiso 1 1 calc R . . .
C17 C 0.25539(15) 0.29039(12) 0.23541(15) 0.0162(4) Uani 1 1 d . . . .
H17A H 0.2813 0.2452 0.2195 0.019 Uiso 1 1 calc R . . .
H17B H 0.2036 0.2751 0.2509 0.019 Uiso 1 1 calc R . . .
C18 C 0.22357(16) 0.34434(13) 0.15813(16) 0.0206(5) Uani 1 1 d . . . .
H18A H 0.1776 0.3195 0.1099 0.025 Uiso 1 1 calc R . . .
H18B H 0.2745 0.3571 0.1401 0.025 Uiso 1 1 calc R . . .
C19 C 0.18401(16) 0.41703(13) 0.18178(16) 0.0216(5) Uani 1 1 d . . . .
H19A H 0.1695 0.4526 0.1338 0.026 Uiso 1 1 calc R . . .
H19B H 0.1281 0.4051 0.1919 0.026 Uiso 1 1 calc R . . .
C20 C 0.25124(16) 0.45356(12) 0.26268(16) 0.0190(5) Uani 1 1 d . . . .
H20A H 0.2225 0.4970 0.2788 0.023 Uiso 1 1 calc R . . .
H20B H 0.3033 0.4720 0.2495 0.023 Uiso 1 1 calc R . . .
C21 C 0.28448(15) 0.39883(12) 0.33978(15) 0.0178(4) Uani 1 1 d . . . .
H21A H 0.2338 0.3838 0.3572 0.021 Uiso 1 1 calc R . . .
H21B H 0.3295 0.4238 0.3886 0.021 Uiso 1 1 calc R . . .
C22 C 0.44742(15) 0.14858(13) 0.14224(16) 0.0189(5) Uani 1 1 d . . . .
H22 H 0.4684 0.1644 0.0953 0.023 Uiso 1 1 calc R . . .
C23 C 0.46049(18) 0.06221(13) 0.15205(17) 0.0264(5) Uani 1 1 d . . . .
H23A H 0.5248 0.0502 0.1696 0.032 Uiso 1 1 calc R . . .
H23B H 0.4385 0.0442 0.1969 0.032 Uiso 1 1 calc R . . .
C24 C 0.40864(19) 0.02209(14) 0.06622(19) 0.0311(6) Uani 1 1 d . . . .
H24A H 0.4347 0.0367 0.0230 0.037 Uiso 1 1 calc R . . .
H24B H 0.4159 -0.0324 0.0745 0.037 Uiso 1 1 calc R . . .
C25 C 0.30725(18) 0.04164(14) 0.03291(18) 0.0290(6) Uani 1 1 d . . . .
H25A H 0.2781 0.0191 -0.0239 0.035 Uiso 1 1 calc R . . .
H25B H 0.2791 0.0206 0.0719 0.035 Uiso 1 1 calc R . . .
C26 C 0.29324(17) 0.12729(14) 0.02674(17) 0.0249(5) Uani 1 1 d . . . .
H26A H 0.2288 0.1384 0.0104 0.030 Uiso 1 1 calc R . . .
H26B H 0.3139 0.1473 -0.0181 0.030 Uiso 1 1 calc R . . .
C27 C 0.34504(16) 0.16615(13) 0.11264(16) 0.0212(5) Uani 1 1 d . . . .
H27A H 0.3213 0.1490 0.1566 0.025 Uiso 1 1 calc R . . .
H27B H 0.3359 0.2206 0.1062 0.025 Uiso 1 1 calc R . . .
C28 C 0.63291(16) 0.18123(14) 0.25603(16) 0.0218(5) Uani 1 1 d . . . .
H28 H 0.6358 0.1258 0.2618 0.026 Uiso 1 1 calc R . . .
C29 C 0.70175(17) 0.20974(17) 0.34138(18) 0.0312(6) Uani 1 1 d . . . .
H29A H 0.6796 0.1992 0.3884 0.037 Uiso 1 1 calc R . . .
H29B H 0.7090 0.2643 0.3383 0.037 Uiso 1 1 calc R . . .
C30 C 0.79436(19) 0.17029(17) 0.3594(2) 0.0374(7) Uani 1 1 d . . . .
H30A H 0.8385 0.1910 0.4121 0.045 Uiso 1 1 calc R . . .
H30B H 0.7881 0.1164 0.3685 0.045 Uiso 1 1 calc R . . .
C31 C 0.82853(19) 0.18118(17) 0.2850(2) 0.0389(7) Uani 1 1 d . . . .
H31A H 0.8837 0.1517 0.2960 0.047 Uiso 1 1 calc R . . .
H31B H 0.8437 0.2343 0.2820 0.047 Uiso 1 1 calc R . . .
C32 C 0.75883(18) 0.15722(16) 0.1982(2) 0.0326(6) Uani 1 1 d . . . .
H32A H 0.7500 0.1027 0.1980 0.039 Uiso 1 1 calc R . . .
H32B H 0.7815 0.1696 0.1520 0.039 Uiso 1 1 calc R . . .
C33 C 0.66749(17) 0.19739(16) 0.18183(18) 0.0277(6) Uani 1 1 d . . . .
H33A H 0.6751 0.2517 0.1771 0.033 Uiso 1 1 calc R . . .
H33B H 0.6233 0.1796 0.1276 0.033 Uiso 1 1 calc R . . .
C34 C 0.49023(16) 0.30393(13) 0.20045(16) 0.0193(5) Uani 1 1 d . . . .
H34 H 0.4288 0.3157 0.1997 0.023 Uiso 1 1 calc R . . .
C35 C 0.55368(17) 0.35943(13) 0.26581(17) 0.0235(5) Uani 1 1 d . . . .
H35A H 0.5529 0.3485 0.3234 0.028 Uiso 1 1 calc R . . .
H35B H 0.6155 0.3524 0.2670 0.028 Uiso 1 1 calc R . . .
C36 C 0.52484(17) 0.44211(14) 0.24242(19) 0.0279(6) Uani 1 1 d . . . .
H36A H 0.4651 0.4505 0.2461 0.033 Uiso 1 1 calc R . . .
H36B H 0.5676 0.4758 0.2835 0.033 Uiso 1 1 calc R . . .
C37 C 0.52197(17) 0.46027(15) 0.15086(19) 0.0309(6) Uani 1 1 d . . . .
H37A H 0.4998 0.5117 0.1358 0.037 Uiso 1 1 calc R . . .
H37B H 0.5831 0.4575 0.1490 0.037 Uiso 1 1 calc R . . .
C38 C 0.46048(17) 0.40512(14) 0.08520(18) 0.0278(6) Uani 1 1 d . . . .
H38A H 0.4626 0.4164 0.0282 0.033 Uiso 1 1 calc R . . .
H38B H 0.3982 0.4120 0.0827 0.033 Uiso 1 1 calc R . . .
C39 C 0.48880(18) 0.32213(13) 0.10830(17) 0.0242(5) Uani 1 1 d . . . .
H39A H 0.5488 0.3136 0.1054 0.029 Uiso 1 1 calc R . . .
H39B H 0.4462 0.2886 0.0668 0.029 Uiso 1 1 calc R . . .
P1 P 0.38608(4) 0.25672(3) 0.39737(4) 0.01276(11) Uani 1 1 d . . . .
P2 P 0.51240(4) 0.20465(3) 0.23946(4) 0.01732(12) Uani 1 1 d . . . .
Pt1 Pt 0.48169(2) 0.17056(2) 0.36341(2) 0.01313(3) Uani 1 1 d . . . .
C40 C 0.94694(19) 0.36122(16) 0.35079(18) 0.0302(6) Uani 1 1 d . . . .
C41 C 0.96467(17) 0.36015(15) 0.27580(18) 0.0261(5) Uani 1 1 d . . . .
C42 C 0.90253(18) 0.39142(14) 0.19746(17) 0.0252(5) Uani 1 1 d . . . .
C43 C 0.82546(17) 0.42358(14) 0.21121(18) 0.0262(5) Uani 1 1 d . . . .
C44 C 0.81728(18) 0.42255(15) 0.29043(19) 0.0288(6) Uani 1 1 d . . . .
F40 F 1.00745(13) 0.32897(10) 0.42293(12) 0.0477(5) Uani 1 1 d . . . .
F41 F 1.04215(11) 0.32733(9) 0.27406(13) 0.0398(4) Uani 1 1 d . . . .
F43 F 0.76035(11) 0.45712(9) 0.14321(11) 0.0389(4) Uani 1 1 d . . . .
F44 F 0.74312(11) 0.45490(10) 0.29995(13) 0.0449(5) Uani 1 1 d . . . .
N1 N 0.87490(16) 0.39199(14) 0.36118(16) 0.0335(5) Uani 1 1 d . . . .
O1 O 0.91420(15) 0.39106(11) 0.12610(13) 0.0383(5) Uani 1 1 d . . . .

loop_
_atom_site_aniso_label
_atom_site_aniso_U_11
_atom_site_aniso_U_22
_atom_site_aniso_U_33
_atom_site_aniso_U_23
_atom_site_aniso_U_13
_atom_site_aniso_U_12
C1 0.0293(13) 0.0164(11) 0.0166(11) 0.0056(9) 0.0095(10) 0.0033(10)
C2 0.0190(17) 0.0167(16) 0.0220(18) 0.0064(14) 0.0058(14) 0.0042(12)
C2A 0.0190(17) 0.0167(16) 0.0220(18) 0.0064(14) 0.0058(14) 0.0042(12)
C3 0.029(4) 0.009(3) 0.029(3) 0.004(2) 0.015(3) 0.0026(19)
C3A 0.029(4) 0.009(3) 0.029(3) 0.004(2) 0.015(3) 0.0026(19)
C4 0.0154(10) 0.0158(10) 0.0125(10) -0.0010(8) 0.0043(8) -0.0024(8)
C5 0.0199(11) 0.0200(11) 0.0154(11) -0.0049(9) 0.0089(9) -0.0068(9)
C6 0.0281(13) 0.0204(11) 0.0222(12) -0.0054(10) 0.0120(11) -0.0101(10)
C7 0.0239(12) 0.0305(13) 0.0271(13) -0.0018(11) 0.0149(11) -0.0101(10)
C8 0.0247(12) 0.0238(12) 0.0252(13) -0.0019(10) 0.0150(11) -0.0010(10)
C9 0.0213(11) 0.0198(11) 0.0216(12) -0.0010(9) 0.0119(10) -0.0014(9)
C10 0.0149(10) 0.0178(10) 0.0160(11) -0.0026(9) 0.0025(9) -0.0033(8)
C11 0.0306(13) 0.0206(11) 0.0192(12) -0.0008(10) 0.0032(10) -0.0047(10)
C12 0.0381(15) 0.0239(13) 0.0178(12) -0.0008(10) 0.0008(11) -0.0081(11)
C13 0.0337(14) 0.0232(12) 0.0240(13) -0.0018(11) -0.0037(11) -0.0073(11)
C14 0.0274(13) 0.0234(12) 0.0253(13) -0.0024(11) 0.0027(11) -0.0072(10)
C15 0.0180(11) 0.0210(11) 0.0209(12) -0.0025(10) 0.0048(9) -0.0048(9)
C16 0.0132(10) 0.0145(10) 0.0149(10) -0.0004(8) 0.0048(8) -0.0003(8)
C17 0.0157(10) 0.0155(10) 0.0154(11) -0.0019(9) 0.0028(9) -0.0005(8)
C18 0.0184(11) 0.0225(11) 0.0180(11) -0.0003(9) 0.0025(9) -0.0008(9)
C19 0.0189(11) 0.0196(11) 0.0231(12) 0.0058(10) 0.0031(10) 0.0017(9)
C20 0.0219(11) 0.0132(10) 0.0216(12) 0.0006(9) 0.0071(10) 0.0022(8)
C21 0.0183(11) 0.0144(10) 0.0198(11) -0.0019(9) 0.0056(9) 0.0005(8)
C22 0.0212(11) 0.0192(10) 0.0194(11) 0.0031(9) 0.0111(10) 0.0050(9)
C23 0.0316(14) 0.0215(12) 0.0256(13) 0.0061(10) 0.0094(11) 0.0067(10)
C24 0.0394(15) 0.0218(12) 0.0312(15) -0.0003(11) 0.0113(13) 0.0057(11)
C25 0.0335(14) 0.0275(13) 0.0267(14) -0.0017(11) 0.0114(12) -0.0040(11)
C26 0.0233(12) 0.0312(13) 0.0209(12) 0.0000(11) 0.0085(10) 0.0041(10)
C27 0.0228(12) 0.0223(11) 0.0222(12) 0.0010(10) 0.0126(10) 0.0032(9)
C28 0.0209(11) 0.0265(12) 0.0212(12) 0.0056(10) 0.0113(10) 0.0056(9)
C29 0.0246(13) 0.0432(16) 0.0241(13) 0.0024(12) 0.0062(11) 0.0071(12)
C30 0.0246(14) 0.0463(17) 0.0360(16) 0.0069(14) 0.0040(12) 0.0075(12)
C31 0.0216(13) 0.0466(18) 0.050(2) 0.0094(15) 0.0139(14) 0.0043(12)
C32 0.0266(14) 0.0400(16) 0.0383(16) 0.0049(13) 0.0202(13) 0.0046(12)
C33 0.0231(12) 0.0341(14) 0.0295(14) 0.0085(12) 0.0136(11) 0.0034(11)
C34 0.0200(11) 0.0196(11) 0.0208(12) 0.0053(9) 0.0102(10) 0.0060(9)
C35 0.0232(12) 0.0214(11) 0.0275(13) 0.0026(10) 0.0108(11) 0.0008(10)
C36 0.0234(12) 0.0201(12) 0.0423(16) 0.0005(11) 0.0141(12) -0.0005(10)
C37 0.0239(13) 0.0244(12) 0.0462(18) 0.0166(12) 0.0143(13) 0.0045(10)
C38 0.0254(13) 0.0271(13) 0.0338(15) 0.0147(11) 0.0139(12) 0.0079(10)
C39 0.0282(13) 0.0250(12) 0.0239(12) 0.0105(10) 0.0147(11) 0.0068(10)
P1 0.0129(2) 0.0125(2) 0.0125(3) -0.0002(2) 0.0039(2) -0.0005(2)
P2 0.0187(3) 0.0187(3) 0.0171(3) 0.0050(2) 0.0095(2) 0.0047(2)
Pt1 0.01446(4) 0.01246(4) 0.01308(4) 0.00209(3) 0.00557(3) 0.00125(3)
C40 0.0327(14) 0.0320(14) 0.0238(14) -0.0001(11) 0.0072(12) -0.0064(12)
C41 0.0239(12) 0.0270(13) 0.0314(14) -0.0036(11) 0.0148(11) -0.0050(10)
C42 0.0341(14) 0.0219(12) 0.0239(13) -0.0053(10) 0.0154(11) -0.0087(10)
C43 0.0255(13) 0.0250(12) 0.0274(13) -0.0029(11) 0.0082(11) -0.0075(10)
C44 0.0264(13) 0.0316(14) 0.0339(15) -0.0079(12) 0.0174(12) -0.0089(11)
F40 0.0531(11) 0.0552(12) 0.0279(9) 0.0077(8) 0.0054(9) 0.0020(9)
F41 0.0317(9) 0.0401(9) 0.0517(12) -0.0034(8) 0.0200(9) 0.0036(7)
F43 0.0379(9) 0.0373(9) 0.0354(10) 0.0017(8) 0.0052(8) 0.0005(7)
F44 0.0318(9) 0.0562(11) 0.0555(12) -0.0108(10) 0.0262(9) -0.0025(8)
N1 0.0361(13) 0.0433(14) 0.0260(12) -0.0041(11) 0.0170(11) -0.0069(11)
O1 0.0600(14) 0.0375(11) 0.0288(11) -0.0008(9) 0.0297(11) 0.0029(10)

loop_
_atom_type_symbol
_atom_type_description
_atom_type_scat_dispersion_real
_atom_type_scat_dispersion_imag
_atom_type_scat_source
C C 0.0033 0.0016 'International Tables Vol C Tables 4.2.6.8 and 6.1.1.4'
H H 0.0000 0.0000 'International Tables Vol C Tables 4.2.6.8 and 6.1.1.4'
F F 0.0171 0.0103 'International Tables Vol C Tables 4.2.6.8 and 6.1.1.4'
N N 0.0061 0.0033 'International Tables Vol C Tables 4.2.6.8 and 6.1.1.4'
O O 0.0106 0.0060 'International Tables Vol C Tables 4.2.6.8 and 6.1.1.4'
P P 0.1023 0.0942 'International Tables Vol C Tables 4.2.6.8 and 6.1.1.4'
Pt Pt -1.7033 8.3905 'International Tables Vol C Tables 4.2.6.8 and 6.1.1.4'

loop_
_exptl_crystal_face_index_h
_exptl_crystal_face_index_k
_exptl_crystal_face_index_l
_exptl_crystal_face_perp_dist
_exptl_oxdiff_crystal_face_indexfrac_h
_exptl_oxdiff_crystal_face_indexfrac_k
_exptl_oxdiff_crystal_face_indexfrac_l
_exptl_oxdiff_crystal_face_x
_exptl_oxdiff_crystal_face_y
_exptl_oxdiff_crystal_face_z
1 0 -1 0.0518 1.0000 -0.0000 -1.0000 0.0213 -0.0473 0.0142
-1 0 1 0.0398 -1.0000 0.0000 1.0000 -0.0213 0.0473 -0.0142
-1 3 1 0.0838 -1.0000 3.0000 1.0000 0.0844 0.1016 0.0079
1 -3 -1 0.0838 1.0000 -3.0000 -1.0000 -0.0844 -0.1016 -0.0079
3 0 1 0.1297 3.0000 -0.0000 1.0000 -0.0189 -0.0297 0.1630
0 0 1 0.0906 -0.0000 -0.0000 1.0000 -0.0207 0.0281 0.0301
0 0 -1 0.0766 0.0000 0.0000 -1.0000 0.0207 -0.0281 -0.0301
0 -1 0 0.0842 0.0000 -1.0000 -0.0000 -0.0352 -0.0181 -0.0074
1 2 1 0.1101 1.0000 2.0000 1.0000 0.0504 0.0450 0.0891
0 3 -1 0.1052 -0.0000 3.0000 -1.0000 0.1264 0.0262 -0.0079
-1 1 0 0.1081 -1.0000 1.0000 0.0000 0.0346 0.0373 -0.0369

loop_
_geom_angle_atom_site_label_1
_geom_angle_atom_site_label_2
_geom_angle_atom_site_label_3
_geom_angle
H1AA C1 H1AB 129(5)
H1BC C1 H1BD 106(5)
C2 C1 H1AA 111(4)
C2 C1 H1AB 117(4)
C2 C1 Pt1 69.8(2)
C2A C1 H1BC 132(4)
C2A C1 H1BD 114(4)
C2A C1 Pt1 70.7(2)
Pt1 C1 H1AA 115(4)
Pt1 C1 H1AB 98(3)
Pt1 C1 H1BC 131(3)
Pt1 C1 H1BD 97(4)
C1 C2 C3 121.7(5)
C1 C2 Pt1 73.3(2)
C3 C2 Pt1 72.2(4)
C1 C2A H2A 120(4)
C1 C2A C3A 121.4(5)
C1 C2A Pt1 72.5(2)
C3A C2A H2A 118(4)
C3A C2A Pt1 73.7(4)
Pt1 C2A H2A 115(4)
C2 C3 H3A 111(4)
C2 C3 H3B 116(4)
C2 C3 Pt1 70.2(4)
H3A C3 H3B 123(6)
Pt1 C3 H3A 98(4)
Pt1 C3 H3B 126(7)
C2A C3A H3AA 121(5)
C2A C3A Pt1 69.7(4)
Pt1 C3A H3AA 117(6)
C5 C4 H4 104.7
C5 C4 P1 114.60(15)
C9 C4 H4 104.7
C9 C4 C5 109.74(18)
C9 C4 P1 116.89(15)
P1 C4 H4 104.7
C4 C5 H5A 109.8
C4 C5 H5B 109.8
H5A C5 H5B 108.2
C6 C5 C4 109.53(19)
C6 C5 H5A 109.8
C6 C5 H5B 109.8
C5 C6 H6A 109.4
C5 C6 H6B 109.4
H6A C6 H6B 108.0
C7 C6 C5 111.1(2)
C7 C6 H6A 109.4
C7 C6 H6B 109.4
C6 C7 H7A 109.3
C6 C7 H7B 109.3
C6 C7 C8 111.55(19)
H7A C7 H7B 108.0
C8 C7 H7A 109.3
C8 C7 H7B 109.3
C7 C8 H8A 109.3
C7 C8 H8B 109.3
H8A C8 H8B 108.0
C9 C8 C7 111.4(2)
C9 C8 H8A 109.3
C9 C8 H8B 109.3
C4 C9 H9A 109.7
C4 C9 H9B 109.7
C8 C9 C4 109.63(18)
C8 C9 H9A 109.7
C8 C9 H9B 109.7
H9A C9 H9B 108.2
C11 C10 H10 106.5
C11 C10 C15 110.01(19)
C11 C10 P1 115.45(15)
C15 C10 H10 106.5
C15 C10 P1 111.26(16)
P1 C10 H10 106.5
C10 C11 H11A 109.5
C10 C11 H11B 109.5
C10 C11 C12 110.75(19)
H11A C11 H11B 108.1
C12 C11 H11A 109.5
C12 C11 H11B 109.5
C11 C12 H12A 109.6
C11 C12 H12B 109.6
H12A C12 H12B 108.1
C13 C12 C11 110.3(2)
C13 C12 H12A 109.6
C13 C12 H12B 109.6
C12 C13 H13A 109.5
C12 C13 H13B 109.5
H13A C13 H13B 108.1
C14 C13 C12 110.8(2)
C14 C13 H13A 109.5
C14 C13 H13B 109.5
C13 C14 H14A 109.3
C13 C14 H14B 109.3
C13 C14 C15 111.8(2)
H14A C14 H14B 107.9
C15 C14 H14A 109.3
C15 C14 H14B 109.3
C10 C15 H15A 109.5
C10 C15 H15B 109.5
C14 C15 C10 110.7(2)
C14 C15 H15A 109.5
C14 C15 H15B 109.5
H15A C15 H15B 108.1
C17 C16 H16 105.3
C17 C16 C21 109.10(18)
C17 C16 P1 111.03(14)
C21 C16 H16 105.3
C21 C16 P1 119.56(16)
P1 C16 H16 105.3
C16 C17 H17A 109.4
C16 C17 H17B 109.4
H17A C17 H17B 108.0
C18 C17 C16 111.12(18)
C18 C17 H17A 109.4
C18 C17 H17B 109.4
C17 C18 H18A 109.5
C17 C18 H18B 109.5
C17 C18 C19 110.7(2)
H18A C18 H18B 108.1
C19 C18 H18A 109.5
C19 C18 H18B 109.5
C18 C19 H19A 109.4
C18 C19 H19B 109.4
H19A C19 H19B 108.0
C20 C19 C18 110.95(19)
C20 C19 H19A 109.4
C20 C19 H19B 109.4
C19 C20 H20A 109.0
C19 C20 H20B 109.0
C19 C20 C21 112.90(18)
H20A C20 H20B 107.8
C21 C20 H20A 109.0
C21 C20 H20B 109.0
C16 C21 H21A 109.8
C16 C21 H21B 109.8
C20 C21 C16 109.41(19)
C20 C21 H21A 109.8
C20 C21 H21B 109.8
H21A C21 H21B 108.2
C23 C22 H22 107.1
C23 C22 C27 108.6(2)
C23 C22 P2 115.11(17)
C27 C22 H22 107.1
C27 C22 P2 111.36(16)
P2 C22 H22 107.1
C22 C23 H23A 109.5
C22 C23 H23B 109.5
H23A C23 H23B 108.1
C24 C23 C22 110.6(2)
C24 C23 H23A 109.5
C24 C23 H23B 109.5
C23 C24 H24A 109.2
C23 C24 H24B 109.2
H24A C24 H24B 107.9
C25 C24 C23 112.1(2)
C25 C24 H24A 109.2
C25 C24 H24B 109.2
C24 C25 H25A 109.5
C24 C25 H25B 109.5
H25A C25 H25B 108.1
C26 C25 C24 110.8(2)
C26 C25 H25A 109.5
C26 C25 H25B 109.5
C25 C26 H26A 109.3
C25 C26 H26B 109.3
C25 C26 C27 111.4(2)
H26A C26 H26B 108.0
C27 C26 H26A 109.3
C27 C26 H26B 109.3
C22 C27 H27A 109.4
C22 C27 H27B 109.4
C26 C27 C22 111.23(19)
C26 C27 H27A 109.4
C26 C27 H27B 109.4
H27A C27 H27B 108.0
C29 C28 H28 104.2
C29 C28 P2 114.68(17)
C33 C28 H28 104.2
C33 C28 C29 109.9(2)
C33 C28 P2 117.95(17)
P2 C28 H28 104.2
C28 C29 H29A 109.6
C28 C29 H29B 109.6
C28 C29 C30 110.1(2)
H29A C29 H29B 108.1
C30 C29 H29A 109.6
C30 C29 H29B 109.6
C29 C30 H30A 109.4
C29 C30 H30B 109.4
H30A C30 H30B 108.0
C31 C30 C29 111.3(2)
C31 C30 H30A 109.4
C31 C30 H30B 109.4
C30 C31 H31A 109.1
C30 C31 H31B 109.1
C30 C31 C32 112.5(2)
H31A C31 H31B 107.8
C32 C31 H31A 109.1
C32 C31 H31B 109.1
C31 C32 H32A 109.5
C31 C32 H32B 109.5
C31 C32 C33 110.9(2)
H32A C32 H32B 108.0
C33 C32 H32A 109.5
C33 C32 H32B 109.5
C28 C33 C32 110.1(2)
C28 C33 H33A 109.6
C28 C33 H33B 109.6
C32 C33 H33A 109.6
C32 C33 H33B 109.6
H33A C33 H33B 108.2
C35 C34 H34 105.5
C35 C34 C39 109.9(2)
C35 C34 P2 111.18(16)
C39 C34 H34 105.5
C39 C34 P2 118.24(17)
P2 C34 H34 105.5
C34 C35 H35A 109.3
C34 C35 H35B 109.3
H35A C35 H35B 108.0
C36 C35 C34 111.5(2)
C36 C35 H35A 109.3
C36 C35 H35B 109.3
C35 C36 H36A 109.5
C35 C36 H36B 109.5
H36A C36 H36B 108.1
C37 C36 C35 110.6(2)
C37 C36 H36A 109.5
C37 C36 H36B 109.5
C36 C37 H37A 109.4
C36 C37 H37B 109.4
H37A C37 H37B 108.0
C38 C37 C36 111.1(2)
C38 C37 H37A 109.4
C38 C37 H37B 109.4
C37 C38 H38A 109.2
C37 C38 H38B 109.2
C37 C38 C39 112.1(2)
H38A C38 H38B 107.9
C39 C38 H38A 109.2
C39 C38 H38B 109.2
C34 C39 H39A 109.6
C34 C39 H39B 109.6
C38 C39 C34 110.2(2)
C38 C39 H39A 109.6
C38 C39 H39B 109.6
H39A C39 H39B 108.1
C4 P1 C10 102.72(10)
C4 P1 C16 109.49(10)
C4 P1 Pt1 108.83(7)
C10 P1 C16 102.44(10)
C10 P1 Pt1 114.87(8)
C16 P1 Pt1 117.39(7)
C22 P2 C28 103.43(11)
C22 P2 C34 102.95(11)
C22 P2 Pt1 113.48(8)
C28 P2 Pt1 108.95(8)
C34 P2 C28 108.55(11)
C34 P2 Pt1 118.34(8)
C1 Pt1 C3A 66.0(2)
C1 Pt1 P1 90.01(7)
C1 Pt1 P2 157.15(7)
C2 Pt1 C1 36.95(15)
C2 Pt1 C3 37.6(2)
C2 Pt1 P1 123.62(13)
C2 Pt1 P2 121.40(14)
C2A Pt1 C1 36.83(14)
C2A Pt1 C3A 36.6(3)
C2A Pt1 P1 124.26(13)
C2A Pt1 P2 121.29(13)
C3 Pt1 C1 67.3(2)
C3 Pt1 P1 156.5(2)
C3 Pt1 P2 90.0(2)
C3A Pt1 P1 154.4(2)
C3A Pt1 P2 91.4(2)
P2 Pt1 P1 112.84(2)
C41 C40 F40 119.1(3)
N1 C40 C41 125.6(3)
N1 C40 F40 115.3(2)
C40 C41 C42 121.6(2)
F41 C41 C40 119.7(3)
F41 C41 C42 118.7(2)
C43 C42 C41 111.1(2)
O1 C42 C41 124.7(3)
O1 C42 C43 124.3(3)
C44 C43 C42 121.3(3)
C44 C43 F43 120.1(2)
F43 C43 C42 118.5(2)
F44 C44 C43 118.7(3)
N1 C44 C43 126.3(3)
N1 C44 F44 115.0(2)
C44 N1 C40 114.1(2)

loop_
_geom_bond_atom_site_label_1
_geom_bond_atom_site_label_2
_geom_bond_distance
C1 H1AA 0.93(2)
C1 H1AB 0.92(2)
C1 H1BC 0.92(2)
C1 H1BD 0.93(2)
C1 C2 1.382(6)
C1 C2A 1.384(5)
C1 Pt1 2.201(2)
C2 C3 1.401(9)
C2 Pt1 2.157(4)
C2A H2A 0.88(5)
C2A C3A 1.384(10)
C2A Pt1 2.178(5)
C3 H3A 0.93(2)
C3 H3B 0.93(2)
C3 Pt1 2.183(8)
C3A H3AA 0.93(2)
C3A Pt1 2.230(8)
C4 H4 0.9800
C4 C5 1.537(3)
C4 C9 1.532(3)
C4 P1 1.848(2)
C5 H5A 0.9700
C5 H5B 0.9700
C5 C6 1.537(3)
C6 H6A 0.9700
C6 H6B 0.9700
C6 C7 1.522(3)
C7 H7A 0.9700
C7 H7B 0.9700
C7 C8 1.535(3)
C8 H8A 0.9700
C8 H8B 0.9700
C8 C9 1.530(3)
C9 H9A 0.9700
C9 H9B 0.9700
C10 H10 0.9800
C10 C11 1.513(3)
C10 C15 1.534(3)
C10 P1 1.855(2)
C11 H11A 0.9700
C11 H11B 0.9700
C11 C12 1.532(3)
C12 H12A 0.9700
C12 H12B 0.9700
C12 C13 1.528(4)
C13 H13A 0.9700
C13 H13B 0.9700
C13 C14 1.504(4)
C14 H14A 0.9700
C14 H14B 0.9700
C14 C15 1.533(3)
C15 H15A 0.9700
C15 H15B 0.9700
C16 H16 0.9800
C16 C17 1.530(3)
C16 C21 1.540(3)
C16 P1 1.857(2)
C17 H17A 0.9700
C17 H17B 0.9700
C17 C18 1.524(3)
C18 H18A 0.9700
C18 H18B 0.9700
C18 C19 1.530(3)
C19 H19A 0.9700
C19 H19B 0.9700
C19 C20 1.521(3)
C20 H20A 0.9700
C20 H20B 0.9700
C20 C21 1.532(3)
C21 H21A 0.9700
C21 H21B 0.9700
C22 H22 0.9800
C22 C23 1.535(3)
C22 C27 1.536(3)
C22 P2 1.852(2)
C23 H23A 0.9700
C23 H23B 0.9700
C23 C24 1.533(4)
C24 H24A 0.9700
C24 H24B 0.9700
C24 C25 1.528(4)
C25 H25A 0.9700
C25 H25B 0.9700
C25 C26 1.522(3)
C26 H26A 0.9700
C26 H26B 0.9700
C26 C27 1.523(3)
C27 H27A 0.9700
C27 H27B 0.9700
C28 H28 0.9800
C28 C29 1.525(4)
C28 C33 1.525(3)
C28 P2 1.858(2)
C29 H29A 0.9700
C29 H29B 0.9700
C29 C30 1.541(4)
C30 H30A 0.9700
C30 H30B 0.9700
C30 C31 1.510(4)
C31 H31A 0.9700
C31 H31B 0.9700
C31 C32 1.522(4)
C32 H32A 0.9700
C32 H32B 0.9700
C32 C33 1.533(3)
C33 H33A 0.9700
C33 H33B 0.9700
C34 H34 0.9800
C34 C35 1.533(3)
C34 C39 1.541(3)
C34 P2 1.852(2)
C35 H35A 0.9700
C35 H35B 0.9700
C35 C36 1.533(3)
C36 H36A 0.9700
C36 H36B 0.9700
C36 C37 1.525(4)
C37 H37A 0.9700
C37 H37B 0.9700
C37 C38 1.520(4)
C38 H38A 0.9700
C38 H38B 0.9700
C38 C39 1.536(3)
C39 H39A 0.9700
C39 H39B 0.9700
P1 Pt1 2.3329(6)
P2 Pt1 2.3309(6)
C40 C41 1.356(4)
C40 F40 1.357(3)
C40 N1 1.316(4)
C41 C42 1.426(4)
C41 F41 1.354(3)
C42 C43 1.422(4)
C42 O1 1.249(3)
C43 C44 1.353(4)
C43 F43 1.357(3)
C44 F44 1.351(3)
C44 N1 1.313(4)

loop_
_geom_torsion_atom_site_label_1
_geom_torsion_atom_site_label_2
_geom_torsion_atom_site_label_3
_geom_torsion_atom_site_label_4
_geom_torsion
C1 C2 C3 Pt1 -56.3(4)
C1 C2A C3A Pt1 57.0(4)
C4 C5 C6 C7 57.6(3)
C5 C4 C9 C8 60.1(2)
C5 C4 P1 C10 -169.82(16)
C5 C4 P1 C16 81.87(18)
C5 C4 P1 Pt1 -47.65(18)
C5 C6 C7 C8 -54.5(3)
C6 C7 C8 C9 54.3(3)
C7 C8 C9 C4 -56.9(3)
C9 C4 C5 C6 -60.5(2)
C9 C4 P1 C10 59.73(19)
C9 C4 P1 C16 -48.58(19)
C9 C4 P1 Pt1 -178.10(15)
C10 C11 C12 C13 -58.3(3)
C11 C10 C15 C14 -56.3(3)
C11 C10 P1 C4 53.8(2)
C11 C10 P1 C16 167.36(18)
C11 C10 P1 Pt1 -64.21(19)
C11 C12 C13 C14 56.6(3)
C12 C13 C14 C15 -55.7(3)
C13 C14 C15 C10 55.6(3)
C15 C10 C11 C12 58.1(3)
C15 C10 P1 C4 -179.94(16)
C15 C10 P1 C16 -66.36(17)
C15 C10 P1 Pt1 62.07(17)
C16 C17 C18 C19 -58.0(2)
C17 C16 C21 C20 -58.3(2)
C17 C16 P1 C4 -56.46(17)
C17 C16 P1 C10 -164.96(15)
C17 C16 P1 Pt1 68.22(16)
C17 C18 C19 C20 53.8(3)
C18 C19 C20 C21 -54.0(3)
C19 C20 C21 C16 56.3(3)
C21 C16 C17 C18 60.4(2)
C21 C16 P1 C4 71.92(18)
C21 C16 P1 C10 -36.58(19)
C21 C16 P1 Pt1 -163.40(14)
C22 C23 C24 C25 -56.7(3)
C23 C22 C27 C26 -59.0(3)
C23 C22 P2 C28 61.13(19)
C23 C22 P2 C34 174.12(18)
C23 C22 P2 Pt1 -56.76(18)
C23 C24 C25 C26 53.9(3)
C24 C25 C26 C27 -54.0(3)
C25 C26 C27 C22 57.7(3)
C27 C22 C23 C24 58.1(3)
C27 C22 P2 C28 -174.72(16)
C27 C22 P2 C34 -61.73(18)
C27 C22 P2 Pt1 67.40(17)
C28 C29 C30 C31 55.8(3)
C29 C28 C33 C32 59.8(3)
C29 C28 P2 C22 -170.36(18)
C29 C28 P2 C34 80.8(2)
C29 C28 P2 Pt1 -49.4(2)
C29 C30 C31 C32 -53.4(3)
C30 C31 C32 C33 53.8(3)
C31 C32 C33 C28 -56.7(3)
C33 C28 C29 C30 -59.1(3)
C33 C28 P2 C22 57.8(2)
C33 C28 P2 C34 -51.1(2)
C33 C28 P2 Pt1 178.77(17)
C34 C35 C36 C37 -56.9(3)
C35 C34 C39 C38 -56.3(3)
C35 C34 P2 C22 -168.34(16)
C35 C34 P2 C28 -59.16(19)
C35 C34 P2 Pt1 65.61(18)
C35 C36 C37 C38 55.3(3)
C36 C37 C38 C39 -55.9(3)
C37 C38 C39 C34 56.3(3)
C39 C34 C35 C36 57.5(3)
C39 C34 P2 C22 -39.9(2)
C39 C34 P2 C28 69.3(2)
C39 C34 P2 Pt1 -165.97(16)
P1 C4 C5 C6 165.69(16)
P1 C4 C9 C8 -167.18(16)
P1 C10 C11 C12 -174.96(18)
P1 C10 C15 C14 174.47(16)
P1 C16 C17 C18 -165.83(16)
P1 C16 C21 C20 172.46(15)
P2 C22 C23 C24 -176.35(18)
P2 C22 C27 C26 173.21(16)
P2 C28 C29 C30 165.26(19)
P2 C28 C33 C32 -166.16(19)
P2 C34 C35 C36 -169.74(17)
P2 C34 C39 C38 174.61(17)
Pt1 C1 C2 C3 55.8(5)
Pt1 C1 C2A C3A -57.6(5)
C40 C41 C42 C43 1.6(4)
C40 C41 C42 O1 -178.8(3)
C41 C40 N1 C44 0.8(4)
C41 C42 C43 C44 0.1(3)
C41 C42 C43 F43 178.8(2)
C42 C43 C44 F44 179.1(2)
C42 C43 C44 N1 -1.6(4)
C43 C44 N1 C40 1.1(4)
F40 C40 C41 C42 178.4(2)
F40 C40 C41 F41 -0.2(4)
F40 C40 N1 C44 -179.8(2)
F41 C41 C42 C43 -179.8(2)
F41 C41 C42 O1 -0.1(4)
F43 C43 C44 F44 0.5(4)
F43 C43 C44 N1 179.8(2)
F44 C44 N1 C40 -179.6(2)
N1 C40 C41 C42 -2.2(4)
N1 C40 C41 F41 179.2(2)
O1 C42 C43 C44 -179.5(3)
O1 C42 C43 F43 -0.9(4)
